data_4020604
loop_
_publ_author_name
'Liwen He'
'G. S. C. Srikanth'
'Steven L. Castle'

_publ_section_title
;
 Synthesis of \b-Substituted \a-Amino Acids via Lewis Acid
 Promoted Enantioselective Radical Conjugate Additions
;
_journal_name_full 'Journal of Organic Chemistry'
_journal_page_first 8140
_journal_page_last 8147
_journal_paper_doi 10.1021/jo051334f
_journal_volume 70
_journal_year 2005
_chemical_formula_sum 'C11 H11 N O5'
_chemical_formula_weight 237.21
_space_group_IT_number 14
_symmetry_cell_setting monoclinic
_symmetry_space_group_name_Hall '-P 2yn'
_symmetry_space_group_name_H-M 'P 1 21/n 1'
_cell_angle_alpha 90.00
_cell_angle_beta 100.988(16)
_cell_angle_gamma 90.00
_cell_formula_units_Z 4
_cell_length_a 7.1832(14)
_cell_length_b 11.6551(16)
_cell_length_c 13.933(2)
_cell_measurement_temperature 296(2)
_cell_volume 1145.1(3)
_diffrn_ambient_temperature 296(2)
_exptl_crystal_density_diffrn 1.376
_cod_depositor_comments
;
The following automatic conversions were performed:
'_symmetry_cell_setting' value 'Monoclinic' changed to 'monoclinic'
according to '/home/saulius/struct/CIF-dictionaries/cif_core.dic'
dictionary named 'cif_core.dic' version 2.4.1 from 2010-06-29.

Automatic conversion script
Id: cif_fix_enum 1527 2010-12-29 10:47:43Z saulius 
;
_cod_original_sg_symbol_H-M 'P 21/n'
_cod_database_code 4020604

loop_
_symmetry_equiv_pos_as_xyz
'x, y, z'
'-x+1/2, y+1/2, -z+1/2'
'-x, -y, -z'
'x-1/2, -y-1/2, z-1/2'

loop_
_atom_site_label
_atom_site_type_symbol
_atom_site_fract_x
_atom_site_fract_y
_atom_site_fract_z
_atom_site_U_iso_or_equiv
_atom_site_adp_type
_atom_site_occupancy
_atom_site_symmetry_multiplicity
_atom_site_calc_flag
_atom_site_refinement_flags
_atom_site_disorder_assembly
_atom_site_disorder_group
C1 C 0.2329(5) 0.3181(3) 0.6478(2) 0.0518(9) Uani 1 1 d . . .
C2 C 0.2328(4) 0.4197(3) 0.6042(2) 0.0511(9) Uani 1 1 d . . .
H2 H 0.2264 0.4816 0.6456 0.061 Uiso 1 1 calc R . .
C3 C 0.2407(4) 0.4524(3) 0.5044(2) 0.0484(8) Uani 1 1 d . . .
C4 C 0.2528(5) 0.5696(3) 0.4855(2) 0.0556(9) Uani 1 1 d . . .
H4 H 0.2523 0.6220 0.5359 0.067 Uiso 1 1 calc R . .
C5 C 0.2653(5) 0.6090(3) 0.3944(2) 0.0614(10) Uani 1 1 d . . .
H5 H 0.2689 0.6875 0.3833 0.074 Uiso 1 1 calc R . .
C6 C 0.2727(5) 0.5340(3) 0.3192(2) 0.0557(9) Uani 1 1 d . . .
C7 C 0.2571(6) 0.4182(3) 0.3348(3) 0.0686(11) Uani 1 1 d . . .
H7 H 0.2571 0.3665 0.2839 0.082 Uiso 1 1 calc R . .
C8 C 0.2416(5) 0.3792(3) 0.4262(3) 0.0669(11) Uani 1 1 d . . .
H8 H 0.2313 0.3007 0.4358 0.080 Uiso 1 1 calc R . .
C9 C 0.3275(6) 0.5058(4) 0.1570(3) 0.0892(14) Uani 1 1 d . . .
H9A H 0.4344 0.4578 0.1821 0.134 Uiso 1 1 calc R . .
H9B H 0.3539 0.5497 0.1029 0.134 Uiso 1 1 calc R . .
H9C H 0.2178 0.4587 0.1355 0.134 Uiso 1 1 calc R . .
C10 C 0.2197(5) 0.2949(3) 0.7493(2) 0.0587(9) Uani 1 1 d . . .
C11 C 0.1749(7) 0.3754(3) 0.8975(3) 0.0804(13) Uani 1 1 d . . .
H11A H 0.0612 0.3328 0.8992 0.121 Uiso 1 1 calc R . .
H11B H 0.1671 0.4491 0.9272 0.121 Uiso 1 1 calc R . .
H11C H 0.2822 0.3342 0.9328 0.121 Uiso 1 1 calc R . .
N1 N 0.2517(5) 0.2096(2) 0.5946(2) 0.0630(9) Uani 1 1 d . . .
O1 O 0.4085(5) 0.1746(2) 0.5907(3) 0.0950(11) Uani 1 1 d . . .
O2 O 0.1037(5) 0.1620(3) 0.5583(2) 0.0892(10) Uani 1 1 d . . .
O3 O 0.2199(5) 0.2001(2) 0.78309(19) 0.0846(10) Uani 1 1 d . . .
O4 O 0.1961(4) 0.3904(2) 0.79756(16) 0.0684(8) Uani 1 1 d . . .
O5 O 0.2923(4) 0.5821(2) 0.23245(17) 0.0754(9) Uani 1 1 d . . .

loop_
_atom_site_aniso_label
_atom_site_aniso_U_11
_atom_site_aniso_U_22
_atom_site_aniso_U_33
_atom_site_aniso_U_23
_atom_site_aniso_U_13
_atom_site_aniso_U_12
C1 0.067(2) 0.0442(17) 0.0486(18) -0.0012(14) 0.0232(15) 0.0002(15)
C2 0.066(2) 0.0453(17) 0.0470(18) -0.0016(14) 0.0251(15) 0.0030(16)
C3 0.0611(19) 0.0446(17) 0.0445(17) 0.0020(14) 0.0229(14) 0.0027(15)
C4 0.078(2) 0.0444(18) 0.0506(19) -0.0028(15) 0.0273(16) 0.0005(16)
C5 0.090(3) 0.0456(19) 0.055(2) 0.0064(15) 0.0284(18) -0.0031(18)
C6 0.066(2) 0.062(2) 0.0431(18) 0.0084(16) 0.0220(15) 0.0021(18)
C7 0.114(3) 0.053(2) 0.0461(19) -0.0041(16) 0.0337(19) 0.002(2)
C8 0.109(3) 0.0442(19) 0.055(2) 0.0002(16) 0.034(2) -0.0019(19)
C9 0.129(4) 0.099(3) 0.052(2) -0.002(2) 0.046(2) -0.006(3)
C10 0.081(2) 0.050(2) 0.0518(19) 0.0053(16) 0.0281(17) -0.0016(17)
C11 0.138(4) 0.066(2) 0.046(2) 0.0013(18) 0.039(2) 0.002(3)
N1 0.098(3) 0.0419(16) 0.0577(18) 0.0010(13) 0.0379(17) -0.0059(17)
O1 0.110(2) 0.0638(18) 0.126(3) -0.0006(17) 0.059(2) 0.0240(16)
O2 0.121(3) 0.0740(19) 0.080(2) -0.0196(16) 0.0371(17) -0.0282(19)
O3 0.153(3) 0.0510(16) 0.0602(16) 0.0095(12) 0.0467(17) 0.0003(15)
O4 0.116(2) 0.0511(14) 0.0458(13) 0.0003(11) 0.0358(13) -0.0014(13)
O5 0.113(2) 0.0710(17) 0.0509(14) 0.0123(12) 0.0387(14) 0.0006(15)

loop_
_geom_bond_atom_site_label_1
_geom_bond_atom_site_label_2
_geom_bond_distance
_geom_bond_site_symmetry_2
_geom_bond_publ_flag
C1 C2 1.331(4) . ?
C1 C10 1.461(5) . ?
C1 N1 1.484(4) . ?
C2 C3 1.453(4) . ?
C3 C8 1.385(5) . ?
C3 C4 1.398(4) . ?
C4 C5 1.369(4) . ?
C5 C6 1.374(5) . ?
C6 O5 1.364(4) . ?
C6 C7 1.375(5) . ?
C7 C8 1.377(5) . ?
C9 O5 1.436(5) . ?
C10 O3 1.201(4) . ?
C10 O4 1.328(4) . ?
C11 O4 1.440(4) . ?
N1 O1 1.209(4) . ?
N1 O2 1.220(4) . ?

loop_
_cod_related_entry_id
_cod_related_entry_database
_cod_related_entry_code
1 ChemSpider 9554289
